data_7715704
loop_
_publ_author_name
'Mochizuki, Takanari'
'Yoshida, Masaki'
'Kobayashi, Atsushi'
'Kato, Masako'

_publ_section_title
;
 Controlled crystallisation of porous crystals of luminescent platinum(II)
 complexes by electronic tuning of ancillary ligands.
;
_journal_issue 29
_journal_name_full 'Dalton transactions (Cambridge, England : 2003)'
_journal_page_first 12064
_journal_page_last 12072
_journal_paper_doi 10.1039/d4dt00713a
_journal_volume 53
_journal_year 2024
_chemical_formula_moiety 'C19 H12 F N3 O2 Pt'
_chemical_formula_sum 'C19 H12 F N3 O2 Pt'
_chemical_formula_weight 528.41
_space_group_crystal_system trigonal
_space_group_IT_number 148
_space_group_name_Hall '-R 3'
_space_group_name_H-M_alt 'R -3 :H'
_atom_sites_solution_hydrogens geom
_atom_sites_solution_primary dual
_audit_creation_date 2023-07-20
_audit_creation_method
;
Olex2 1.5
(compiled 2023.03.06 svn.rbb2c1857 for OlexSys, GUI svn.r6748)
;
_audit_update_record
;
2024-02-20 deposited with the CCDC.	2024-04-09 downloaded from the CCDC.
;
_cell_angle_alpha 90
_cell_angle_beta 90
_cell_angle_gamma 120
_cell_formula_units_Z 18
_cell_length_a 30.5683(10)
_cell_length_b 30.5683(10)
_cell_length_c 9.9905(4)
_cell_measurement_reflns_used 9770
_cell_measurement_temperature 150
_cell_measurement_theta_max 30.2780
_cell_measurement_theta_min 2.2700
_cell_volume 8084.6(5)
_computing_cell_refinement 'CrysAlisPro 1.171.39.46 (Rigaku OD, 2018)'
_computing_data_collection 'CrysAlisPro 1.171.39.46 (Rigaku OD, 2018)'
_computing_data_reduction 'CrysAlisPro 1.171.39.46 (Rigaku OD, 2018)'
_computing_molecular_graphics 'Olex2 1.5 (Dolomanov et al., 2009)'
_computing_publication_material 'Olex2 1.5 (Dolomanov et al., 2009)'
_computing_structure_refinement 'SHELXL 2018/3 (Sheldrick, 2015)'
_computing_structure_solution 'SHELXT 2018/2 (Sheldrick, 2018)'
_diffrn_ambient_temperature 150
_diffrn_detector 'CCD plate'
_diffrn_measured_fraction_theta_full 1.000
_diffrn_measured_fraction_theta_max 0.837
_diffrn_measurement_details
;
List of Runs (angles in degrees, time in seconds):

  # Type    Start    End  Width  t~exp~   \w     \q     \k     \f   Frames
#--------------------------------------------------------------------------
  1  \w     44.00  81.00   0.50  100.13    --   -8.80  37.00  60.00   74
  2  \w    -93.00 -56.00   0.50  100.13    --   -8.80  28.00-180.00   74
  3  \w    -39.00  80.00   0.50  100.13    --   -8.80  28.00-180.00  238
  4  \w    -57.00   2.00   0.50  100.13    --   -8.80  37.00  60.00  118
;
_diffrn_measurement_device 'four-circle diffractometer'
_diffrn_measurement_device_type 'XtaLAB AFC11 (RCD3): quarter-chi single'
_diffrn_measurement_method '\w scans'
_diffrn_orient_matrix_type 'CrysAlisPro convention (1999,Acta A55,543-557)'
_diffrn_orient_matrix_UB_11 0.0241896000
_diffrn_orient_matrix_UB_12 0.0132603000
_diffrn_orient_matrix_UB_13 -0.0306822000
_diffrn_orient_matrix_UB_21 0.0018817000
_diffrn_orient_matrix_UB_22 -0.0222152000
_diffrn_orient_matrix_UB_23 0.0021222000
_diffrn_orient_matrix_UB_31 -0.0113558000
_diffrn_orient_matrix_UB_32 -0.0070296000
_diffrn_orient_matrix_UB_33 -0.0639315000
_diffrn_radiation_monochromator mirror
_diffrn_radiation_probe x-ray
_diffrn_radiation_type 'Mo K\a'
_diffrn_radiation_wavelength 0.71073
_diffrn_reflns_av_R_equivalents 0.0622
_diffrn_reflns_av_unetI/netI 0.0490
_diffrn_reflns_Laue_measured_fraction_full 1.000
_diffrn_reflns_Laue_measured_fraction_max 0.837
_diffrn_reflns_limit_h_max 41
_diffrn_reflns_limit_h_min -43
_diffrn_reflns_limit_k_max 42
_diffrn_reflns_limit_k_min -42
_diffrn_reflns_limit_l_max 13
_diffrn_reflns_limit_l_min -11
_diffrn_reflns_number 20529
_diffrn_reflns_point_group_measured_fraction_full 1.000
_diffrn_reflns_point_group_measured_fraction_max 0.837
_diffrn_reflns_theta_full 25.242
_diffrn_reflns_theta_max 30.477
_diffrn_reflns_theta_min 2.179
_diffrn_source 'Rotating-anode X-ray tube (dual wavelength)'
_diffrn_source_type 'Rigaku (Mo) X-ray DW Source'
_exptl_absorpt_coefficient_mu 7.837
_exptl_absorpt_correction_T_max 1.00000
_exptl_absorpt_correction_T_min 0.50268
_exptl_absorpt_correction_type multi-scan
_exptl_absorpt_process_details
;
CrysAlisPro 1.171.39.46 (Rigaku Oxford Diffraction, 2018)
Empirical absorption correction using spherical harmonics,
 implemented in SCALE3 ABSPACK scaling algorithm.
;
_exptl_crystal_colour red
_exptl_crystal_colour_primary red
_exptl_crystal_density_diffrn 1.954
_exptl_crystal_description needle
_exptl_crystal_F_000 4500
_exptl_crystal_size_max 0.19
_exptl_crystal_size_mid 0.017
_exptl_crystal_size_min 0.013
_refine_diff_density_max 3.112
_refine_diff_density_min -1.369
_refine_diff_density_rms 0.166
_refine_ls_extinction_method none
_refine_ls_goodness_of_fit_ref 1.067
_refine_ls_hydrogen_treatment constr
_refine_ls_matrix_type full
_refine_ls_number_parameters 235
_refine_ls_number_reflns 4582
_refine_ls_number_restraints 0
_refine_ls_restrained_S_all 1.067
_refine_ls_R_factor_all 0.0466
_refine_ls_R_factor_gt 0.0344
_refine_ls_shift/su_max 0.002
_refine_ls_shift/su_mean 0.000
_refine_ls_structure_factor_coef Fsqd
_refine_ls_weighting_details 'w=1/[\s^2^(Fo^2^)+(0.0384P)^2^] where P=(Fo^2^+2Fc^2^)/3'
_refine_ls_weighting_scheme calc
_refine_ls_wR_factor_gt 0.0723
_refine_ls_wR_factor_ref 0.0748
_reflns_Friedel_coverage 0.000
_reflns_number_gt 3702
_reflns_number_total 4582
_reflns_threshold_expression 'I > 2\s(I)'
_cod_data_source_file d4dt00713a2.cif
_cod_data_source_block Pt-Fpy
_cod_depositor_comments 'Adding full bibliography for 7715702--7715704.cif.'
_cod_original_cell_volume 8084.6(6)
_cod_original_sg_symbol_H-M 'R -3'
_cod_database_code 7715704
_shelx_shelxl_version_number 2018/3
_chemical_oxdiff_formula PtC19N3O2FH12
_shelx_space_group_comment
;
The symmetry employed for this shelxl refinement is uniquely defined
by the following loop, which should always be used as a source of
symmetry information in preference to the above space-group names.
They are only intended as comments.
;
_reflns_odcompleteness_completeness 99.89
_reflns_odcompleteness_iscentric 1
_reflns_odcompleteness_theta 26.32
_olex2_refinement_description
;
1. Fixed Uiso
 At 1.2 times of:
  All C(H) groups, All N(H) groups
2.a Aromatic/amide H refined with riding coordinates:
 N2(H2), C12(H12), C16(H16), C17(H17), C14(H14), C9(H9), C2(H2A), C3(H3),
 C5(H5), C11(H11), C4(H4), C10(H10)
;
_smtbx_masks_void_probe_radius 1.2
_smtbx_masks_void_truncation_radius 1.2
_olex2_submission_special_instructions 'No special instructions were received'
_oxdiff_exptl_absorpt_empirical_details
;
Empirical correction (ABSPACK) includes:
- Absorption correction using spherical harmonics
- Frame scaling
;
_oxdiff_exptl_absorpt_empirical_full_max 1.797
_oxdiff_exptl_absorpt_empirical_full_min 0.717

loop_
_space_group_symop_operation_xyz
'x, y, z'
'-y, x-y, z'
'-x+y, -x, z'
'x+2/3, y+1/3, z+1/3'
'-y+2/3, x-y+1/3, z+1/3'
'-x+y+2/3, -x+1/3, z+1/3'
'x+1/3, y+2/3, z+2/3'
'-y+1/3, x-y+2/3, z+2/3'
'-x+y+1/3, -x+2/3, z+2/3'
'-x, -y, -z'
'y, -x+y, -z'
'x-y, x, -z'
'-x+2/3, -y+1/3, -z+1/3'
'y+2/3, -x+y+1/3, -z+1/3'
'x-y+2/3, x+1/3, -z+1/3'
'-x+1/3, -y+2/3, -z+2/3'
'y+1/3, -x+y+2/3, -z+2/3'
'x-y+1/3, x+2/3, -z+2/3'

loop_
_atom_site_label
_atom_site_type_symbol
_atom_site_fract_x
_atom_site_fract_y
_atom_site_fract_z
_atom_site_U_iso_or_equiv
_atom_site_adp_type
_atom_site_occupancy
_atom_site_site_symmetry_order
_atom_site_calc_flag
_atom_site_refinement_flags_posn
_atom_site_refinement_flags_adp
_atom_site_refinement_flags_occupancy
_atom_site_disorder_assembly
_atom_site_disorder_group
Pt1 Pt 0.65767(2) 0.67733(2) 0.54629(2) 0.02190(7) Uani 1 1 d . . . . .
O1 O 0.72793(10) 0.68031(11) 0.5391(3) 0.0247(7) Uani 1 1 d . . . . .
F1 F 0.53110(10) 0.47747(10) 0.5038(3) 0.0483(8) Uani 1 1 d . . . . .
O2 O 0.76015(11) 0.62895(12) 0.5486(3) 0.0321(7) Uani 1 1 d . . . . .
N3 N 0.63390(12) 0.60258(13) 0.5433(3) 0.0212(7) Uani 1 1 d . . . . .
N1 N 0.68696(14) 0.75206(13) 0.5392(4) 0.0269(8) Uani 1 1 d . . . . .
N2 N 0.67808(14) 0.81825(14) 0.5026(4) 0.0294(9) Uani 1 1 d . . . . .
H2 H 0.663702 0.836611 0.488617 0.035 Uiso 1 1 calc R U . . .
C8 C 0.72930(17) 0.83626(17) 0.5130(5) 0.0281(10) Uani 1 1 d . . . . .
C18 C 0.67210(15) 0.59242(16) 0.5569(4) 0.0218(9) Uani 1 1 d . . . . .
C1 C 0.59409(16) 0.68108(16) 0.5498(4) 0.0244(9) Uani 1 1 d . . . . .
C19 C 0.72467(16) 0.63724(16) 0.5499(4) 0.0228(9) Uani 1 1 d . . . . .
C12 C 0.78167(17) 0.79900(17) 0.5608(5) 0.0278(10) Uani 1 1 d . . . . .
H12 H 0.785404 0.770603 0.580100 0.033 Uiso 1 1 calc R U . . .
C16 C 0.61600(17) 0.50350(17) 0.5484(5) 0.0326(11) Uani 1 1 d . . . . .
H16 H 0.609189 0.469622 0.553201 0.039 Uiso 1 1 calc R U . . .
C17 C 0.66395(17) 0.54387(16) 0.5628(5) 0.0288(10) Uani 1 1 d . . . . .
H17 H 0.691548 0.538338 0.576856 0.035 Uiso 1 1 calc R U . . .
C7 C 0.65412(17) 0.76821(17) 0.5174(4) 0.0271(10) Uani 1 1 d . . . . .
C6 C 0.60142(17) 0.73036(17) 0.5241(5) 0.0287(10) Uani 1 1 d . . . . .
C15 C 0.57840(16) 0.51485(17) 0.5266(5) 0.0330(11) Uani 1 1 d . . . . .
C14 C 0.58712(16) 0.56324(17) 0.5257(5) 0.0304(10) Uani 1 1 d . . . . .
H14 H 0.559723 0.569145 0.512419 0.036 Uiso 1 1 calc R U . . .
C9 C 0.77055(18) 0.88411(17) 0.5042(5) 0.0354(11) Uani 1 1 d . . . . .
H9 H 0.767004 0.912664 0.485614 0.043 Uiso 1 1 calc R U . . .
C2 C 0.54380(17) 0.64429(19) 0.5768(5) 0.0314(10) Uani 1 1 d . . . . .
H2A H 0.536339 0.611156 0.600476 0.038 Uiso 1 1 calc R U . . .
C13 C 0.73462(17) 0.79403(16) 0.5388(4) 0.0257(9) Uani 1 1 d . . . . .
C3 C 0.50464(18) 0.6549(2) 0.5701(5) 0.0376(12) Uani 1 1 d . . . . .
H3 H 0.471038 0.628766 0.587435 0.045 Uiso 1 1 calc R U . . .
C5 C 0.56222(18) 0.74059(19) 0.5168(5) 0.0345(11) Uani 1 1 d . . . . .
H5 H 0.568864 0.773737 0.496734 0.041 Uiso 1 1 calc R U . . .
C11 C 0.82304(18) 0.84744(17) 0.5533(5) 0.0351(11) Uani 1 1 d . . . . .
H11 H 0.855941 0.852564 0.568790 0.042 Uiso 1 1 calc R U . . .
C4 C 0.51357(19) 0.7023(2) 0.5388(5) 0.0392(12) Uani 1 1 d . . . . .
H4 H 0.486255 0.708702 0.532453 0.047 Uiso 1 1 calc R U . . .
C10 C 0.81710(19) 0.88862(18) 0.5235(5) 0.0395(12) Uani 1 1 d . . . . .
H10 H 0.846353 0.921084 0.516233 0.047 Uiso 1 1 calc R U . . .

loop_
_atom_site_aniso_label
_atom_site_aniso_U_11
_atom_site_aniso_U_22
_atom_site_aniso_U_33
_atom_site_aniso_U_23
_atom_site_aniso_U_13
_atom_site_aniso_U_12
Pt1 0.01972(9) 0.02237(10) 0.02513(11) 0.00099(6) 0.00030(7) 0.01168(7)
O1 0.0194(15) 0.0227(15) 0.0307(17) 0.0029(13) -0.0009(13) 0.0096(12)
F1 0.0219(14) 0.0276(14) 0.083(2) -0.0039(15) -0.0046(15) 0.0033(11)
O2 0.0209(15) 0.0268(16) 0.051(2) 0.0031(15) 0.0024(15) 0.0135(13)
N3 0.0207(17) 0.0252(18) 0.0156(17) 0.0001(15) -0.0018(14) 0.0099(15)
N1 0.0282(19) 0.0242(18) 0.032(2) 0.0005(16) 0.0004(17) 0.0157(16)
N2 0.032(2) 0.0269(19) 0.037(2) -0.0001(17) 0.0004(18) 0.0210(17)
C8 0.031(2) 0.029(2) 0.030(2) -0.001(2) -0.002(2) 0.020(2)
C18 0.020(2) 0.028(2) 0.018(2) 0.0048(18) 0.0000(17) 0.0120(17)
C1 0.022(2) 0.028(2) 0.023(2) -0.0009(19) 0.0002(18) 0.0127(18)
C19 0.022(2) 0.024(2) 0.023(2) 0.0020(18) 0.0027(18) 0.0123(18)
C12 0.029(2) 0.026(2) 0.032(3) 0.000(2) 0.002(2) 0.0160(19)
C16 0.029(2) 0.022(2) 0.044(3) 0.003(2) 0.002(2) 0.0104(19)
C17 0.026(2) 0.026(2) 0.036(3) 0.005(2) 0.003(2) 0.0141(19)
C7 0.034(2) 0.031(2) 0.024(2) -0.001(2) 0.001(2) 0.022(2)
C6 0.032(2) 0.036(2) 0.026(2) -0.001(2) 0.002(2) 0.023(2)
C15 0.019(2) 0.023(2) 0.048(3) 0.000(2) 0.002(2) 0.0030(18)
C14 0.020(2) 0.032(2) 0.037(3) 0.001(2) 0.001(2) 0.0122(19)
C9 0.041(3) 0.022(2) 0.046(3) -0.001(2) -0.004(2) 0.018(2)
C2 0.031(2) 0.035(3) 0.032(3) 0.000(2) 0.002(2) 0.019(2)
C13 0.031(2) 0.025(2) 0.024(2) 0.0001(19) 0.0008(19) 0.0161(19)
C3 0.023(2) 0.048(3) 0.040(3) -0.006(2) 0.001(2) 0.016(2)
C5 0.038(3) 0.042(3) 0.035(3) -0.005(2) -0.006(2) 0.029(2)
C11 0.028(2) 0.029(2) 0.046(3) 0.000(2) 0.001(2) 0.012(2)
C4 0.032(3) 0.049(3) 0.047(3) -0.004(3) -0.005(2) 0.028(2)
C10 0.037(3) 0.025(2) 0.052(3) -0.003(2) -0.006(2) 0.012(2)

loop_
_atom_type_symbol
_atom_type_description
_atom_type_scat_dispersion_real
_atom_type_scat_dispersion_imag
_atom_type_scat_source
C C 0.0033 0.0016 'International Tables Vol C Tables 4.2.6.8 and 6.1.1.4'
H H 0.0000 0.0000 'International Tables Vol C Tables 4.2.6.8 and 6.1.1.4'
F F 0.0171 0.0103 'International Tables Vol C Tables 4.2.6.8 and 6.1.1.4'
N N 0.0061 0.0033 'International Tables Vol C Tables 4.2.6.8 and 6.1.1.4'
O O 0.0106 0.0060 'International Tables Vol C Tables 4.2.6.8 and 6.1.1.4'
Pt Pt -1.7033 8.3905 'International Tables Vol C Tables 4.2.6.8 and 6.1.1.4'

loop_
_geom_angle_atom_site_label_1
_geom_angle_atom_site_label_2
_geom_angle_atom_site_label_3
_geom_angle
_geom_angle_site_symmetry_1
_geom_angle_site_symmetry_3
_geom_angle_publ_flag
N3 Pt1 O1 80.26(12) . . ?
N1 Pt1 O1 94.89(13) . . ?
N1 Pt1 N3 174.45(14) . . ?
N1 Pt1 C1 80.09(17) . . ?
C1 Pt1 O1 174.92(14) . . ?
C1 Pt1 N3 104.72(16) . . ?
C19 O1 Pt1 113.7(3) . . ?
C18 N3 Pt1 113.1(3) . . ?
C14 N3 Pt1 129.4(3) . . ?
C14 N3 C18 117.5(4) . . ?
C7 N1 Pt1 116.0(3) . . ?
C7 N1 C13 107.1(4) . . ?
C13 N1 Pt1 136.6(3) . . ?
C8 N2 H2 125.9 . . ?
C7 N2 H2 125.9 . . ?
C7 N2 C8 108.2(4) . . ?
N2 C8 C13 106.1(4) . . ?
C9 C8 N2 132.4(4) . . ?
C9 C8 C13 121.6(4) . . ?
N3 C18 C19 115.9(3) . . ?
N3 C18 C17 122.6(4) . . ?
C17 C18 C19 121.2(4) . . ?
C6 C1 Pt1 114.3(3) . . ?
C2 C1 Pt1 131.5(3) . . ?
C2 C1 C6 114.2(4) . . ?
O1 C19 C18 116.2(3) . . ?
O2 C19 O1 126.2(4) . . ?
O2 C19 C18 117.6(4) . . ?
C13 C12 H12 121.6 . . ?
C13 C12 C11 116.8(4) . . ?
C11 C12 H12 121.6 . . ?
C17 C16 H16 121.9 . . ?
C17 C16 C15 116.2(4) . . ?
C15 C16 H16 121.9 . . ?
C18 C17 H17 120.0 . . ?
C16 C17 C18 120.0(4) . . ?
C16 C17 H17 120.0 . . ?
N1 C7 C6 116.1(4) . . ?
N2 C7 N1 111.0(4) . . ?
N2 C7 C6 132.8(4) . . ?
C1 C6 C7 112.2(4) . . ?
C5 C6 C1 123.4(4) . . ?
C5 C6 C7 124.3(4) . . ?
F1 C15 C16 119.6(4) . . ?
F1 C15 C14 117.7(4) . . ?
C14 C15 C16 122.7(4) . . ?
N3 C14 C15 120.9(4) . . ?
N3 C14 H14 119.6 . . ?
C15 C14 H14 119.6 . . ?
C8 C9 H9 121.6 . . ?
C10 C9 C8 116.8(4) . . ?
C10 C9 H9 121.6 . . ?
C1 C2 H2A 119.0 . . ?
C3 C2 C1 122.0(5) . . ?
C3 C2 H2A 119.0 . . ?
N1 C13 C8 107.6(4) . . ?
N1 C13 C12 131.1(4) . . ?
C12 C13 C8 121.3(4) . . ?
C2 C3 H3 119.4 . . ?
C4 C3 C2 121.2(5) . . ?
C4 C3 H3 119.4 . . ?
C6 C5 H5 120.3 . . ?
C4 C5 C6 119.3(5) . . ?
C4 C5 H5 120.3 . . ?
C12 C11 H11 119.5 . . ?
C12 C11 C10 121.0(5) . . ?
C10 C11 H11 119.5 . . ?
C3 C4 C5 119.7(4) . . ?
C3 C4 H4 120.1 . . ?
C5 C4 H4 120.1 . . ?
C9 C10 C11 122.5(5) . . ?
C9 C10 H10 118.8 . . ?
C11 C10 H10 118.8 . . ?

loop_
_geom_bond_atom_site_label_1
_geom_bond_atom_site_label_2
_geom_bond_distance
_geom_bond_site_symmetry_2
_geom_bond_publ_flag
Pt1 O1 2.105(3) . ?
Pt1 N3 2.022(3) . ?
Pt1 N1 1.995(4) . ?
Pt1 C1 2.004(4) . ?
O1 C19 1.274(5) . ?
F1 C15 1.340(5) . ?
O2 C19 1.231(5) . ?
N3 C18 1.357(5) . ?
N3 C14 1.342(5) . ?
N1 C7 1.340(5) . ?
N1 C13 1.378(6) . ?
N2 H2 0.8800 . ?
N2 C8 1.379(6) . ?
N2 C7 1.333(6) . ?
C8 C9 1.376(6) . ?
C8 C13 1.403(6) . ?
C18 C19 1.504(6) . ?
C18 C17 1.378(6) . ?
C1 C6 1.431(6) . ?
C1 C2 1.404(6) . ?
C12 H12 0.9500 . ?
C12 C13 1.386(6) . ?
C12 C11 1.387(6) . ?
C16 H16 0.9500 . ?
C16 C17 1.372(6) . ?
C16 C15 1.374(6) . ?
C17 H17 0.9500 . ?
C7 C6 1.440(6) . ?
C6 C5 1.383(6) . ?
C15 C14 1.366(6) . ?
C14 H14 0.9500 . ?
C9 H9 0.9500 . ?
C9 C10 1.373(7) . ?
C2 H2A 0.9500 . ?
C2 C3 1.390(7) . ?
C3 H3 0.9500 . ?
C3 C4 1.370(7) . ?
C5 H5 0.9500 . ?
C5 C4 1.375(7) . ?
C11 H11 0.9500 . ?
C11 C10 1.391(7) . ?
C4 H4 0.9500 . ?
C10 H10 0.9500 . ?

loop_
_geom_torsion_atom_site_label_1
_geom_torsion_atom_site_label_2
_geom_torsion_atom_site_label_3
_geom_torsion_atom_site_label_4
_geom_torsion
_geom_torsion_site_symmetry_1
_geom_torsion_site_symmetry_2
_geom_torsion_site_symmetry_3
_geom_torsion_site_symmetry_4
_geom_torsion_publ_flag
Pt1 O1 C19 O2 179.9(4) . . . . ?
Pt1 O1 C19 C18 3.7(5) . . . . ?
Pt1 N3 C18 C19 -9.2(5) . . . . ?
Pt1 N3 C18 C17 177.4(3) . . . . ?
Pt1 N3 C14 C15 179.9(4) . . . . ?
Pt1 N1 C7 N2 -174.4(3) . . . . ?
Pt1 N1 C7 C6 9.9(5) . . . . ?
Pt1 N1 C13 C8 171.7(3) . . . . ?
Pt1 N1 C13 C12 -9.6(8) . . . . ?
Pt1 C1 C6 C7 -7.2(5) . . . . ?
Pt1 C1 C6 C5 177.4(4) . . . . ?
Pt1 C1 C2 C3 -178.2(4) . . . . ?
F1 C15 C14 N3 -177.7(4) . . . . ?
N3 C18 C19 O1 3.6(6) . . . . ?
N3 C18 C19 O2 -173.0(4) . . . . ?
N3 C18 C17 C16 3.1(7) . . . . ?
N1 C7 C6 C1 -1.7(6) . . . . ?
N1 C7 C6 C5 173.7(4) . . . . ?
N2 C8 C9 C10 178.2(5) . . . . ?
N2 C8 C13 N1 1.7(5) . . . . ?
N2 C8 C13 C12 -177.2(4) . . . . ?
N2 C7 C6 C1 -176.2(5) . . . . ?
N2 C7 C6 C5 -0.8(8) . . . . ?
C8 N2 C7 N1 0.9(5) . . . . ?
C8 N2 C7 C6 175.6(5) . . . . ?
C8 C9 C10 C11 -1.3(8) . . . . ?
C18 N3 C14 C15 2.4(7) . . . . ?
C1 C6 C5 C4 1.9(7) . . . . ?
C1 C2 C3 C4 -1.2(8) . . . . ?
C19 C18 C17 C16 -170.0(4) . . . . ?
C12 C11 C10 C9 2.1(8) . . . . ?
C16 C15 C14 N3 1.6(8) . . . . ?
C17 C18 C19 O1 177.1(4) . . . . ?
C17 C18 C19 O2 0.6(7) . . . . ?
C17 C16 C15 F1 176.1(4) . . . . ?
C17 C16 C15 C14 -3.2(8) . . . . ?
C7 N1 C13 C8 -1.2(5) . . . . ?
C7 N1 C13 C12 177.5(5) . . . . ?
C7 N2 C8 C9 179.2(5) . . . . ?
C7 N2 C8 C13 -1.6(5) . . . . ?
C7 C6 C5 C4 -172.9(5) . . . . ?
C6 C1 C2 C3 4.0(7) . . . . ?
C6 C5 C4 C3 1.2(8) . . . . ?
C15 C16 C17 C18 0.9(7) . . . . ?
C14 N3 C18 C19 168.7(4) . . . . ?
C14 N3 C18 C17 -4.8(6) . . . . ?
C9 C8 C13 N1 -179.0(4) . . . . ?
C9 C8 C13 C12 2.1(7) . . . . ?
C2 C1 C6 C7 171.0(4) . . . . ?
C2 C1 C6 C5 -4.4(7) . . . . ?
C2 C3 C4 C5 -1.6(8) . . . . ?
C13 N1 C7 N2 0.2(5) . . . . ?
C13 N1 C7 C6 -175.5(4) . . . . ?
C13 C8 C9 C10 -0.8(7) . . . . ?
C13 C12 C11 C10 -0.7(7) . . . . ?
C11 C12 C13 N1 -179.9(5) . . . . ?
C11 C12 C13 C8 -1.3(7) . . . . ?

loop_
_smtbx_masks_void_nr
_smtbx_masks_void_average_x
_smtbx_masks_void_average_y
_smtbx_masks_void_average_z
_smtbx_masks_void_volume
_smtbx_masks_void_count_electrons
_smtbx_masks_void_content
1 0.000 0.000 -0.300 508.0 51.4 ?
2 0.333 0.667 -0.424 508.0 51.4 ?
3 0.667 0.333 -0.757 508.0 51.4 ?
